data_7706465
loop_
_publ_author_name
'Schmer, Alexander'
'Bauza, Antonio'
'Schnakenburg, Gregor'
'Frontera, Antonio'
'Streubel, Rainer'

_publ_section_title
;
 Molecular 1,1'-bifunctional mixed-valence P-P compounds, enabled through
 metal complexation.
;
_journal_issue 6
_journal_name_full 'Dalton transactions (Cambridge, England : 2003)'
_journal_page_first 2131
_journal_page_last 2137
_journal_paper_doi 10.1039/d0dt04070c
_journal_volume 50
_journal_year 2021
_chemical_absolute_configuration ad
_chemical_formula_moiety 'C43 H55 N O10 P2 W2, C4 H9 O'
_chemical_formula_sum 'C47 H64 N O11 P2 W2'
_chemical_formula_weight 1248.63
_chemical_name_systematic AS-401
_space_group_crystal_system orthorhombic
_space_group_IT_number 19
_space_group_name_Hall 'P 2ac 2ab'
_space_group_name_H-M_alt 'P 21 21 21'
_atom_sites_solution_hydrogens mixed
_atom_sites_solution_primary heavy
_audit_creation_date 2019-02-27
_audit_creation_method
;
Olex2 1.2
(compiled 2018.04.18 svn.r3501 for OlexSys, GUI svn.r5488)
;
_audit_update_record
;
2020-08-05 deposited with the CCDC.	2021-01-19 downloaded from the CCDC.
;
_cell_angle_alpha 90
_cell_angle_beta 90
_cell_angle_gamma 90
_cell_formula_units_Z 4
_cell_length_a 9.5701(14)
_cell_length_b 22.718(3)
_cell_length_c 24.433(3)
_cell_measurement_reflns_used 6077
_cell_measurement_temperature 100
_cell_measurement_theta_max 24.03
_cell_measurement_theta_min 2.29
_cell_volume 5312.1(12)
_computing_cell_refinement 'SAINT V8.38A (?, 2016)'
_computing_data_reduction 'SAINT V8.38A (?, 2016)'
_computing_molecular_graphics 'Olex2 (Dolomanov et al., 2009)'
_computing_publication_material 'Olex2 (Dolomanov et al., 2009)'
_computing_structure_refinement 'XL (Sheldrick, 2008)'
_computing_structure_solution 'XS (Sheldrick, 2008)'
_diffrn_ambient_temperature 100
_diffrn_measured_fraction_theta_full 0.998
_diffrn_measured_fraction_theta_max 0.998
_diffrn_measurement_device_type 'Bruker X8-KappaApexII'
_diffrn_measurement_method '\f and \w scans'
_diffrn_radiation_type MoK\a
_diffrn_radiation_wavelength 0.71073
_diffrn_reflns_av_R_equivalents 0.1622
_diffrn_reflns_av_unetI/netI 0.1086
_diffrn_reflns_Laue_measured_fraction_full 0.998
_diffrn_reflns_Laue_measured_fraction_max 0.998
_diffrn_reflns_limit_h_max 12
_diffrn_reflns_limit_h_min -12
_diffrn_reflns_limit_k_max 30
_diffrn_reflns_limit_k_min -29
_diffrn_reflns_limit_l_max 32
_diffrn_reflns_limit_l_min -32
_diffrn_reflns_number 83420
_diffrn_reflns_point_group_measured_fraction_full 0.999
_diffrn_reflns_point_group_measured_fraction_max 0.999
_diffrn_reflns_theta_full 25.242
_diffrn_reflns_theta_max 27.998
_diffrn_reflns_theta_min 2.657
_diffrn_standards_number 0
_exptl_absorpt_coefficient_mu 4.441
_exptl_absorpt_correction_T_max 0.7462
_exptl_absorpt_correction_T_min 0.4928
_exptl_absorpt_correction_type empirical
_exptl_absorpt_process_details
'SADABS-2016/2 (Bruker,2016/2) was used for absorption correction. wR2(int) was 0.1389 before and 0.1055 after correction. The Ratio of minimum to maximum transmission is 0.6604. The \l/2 correction factor is Not present.'
_exptl_crystal_colour 'clear yellow'
_exptl_crystal_colour_lustre clear
_exptl_crystal_colour_primary yellow
_exptl_crystal_density_diffrn 1.561
_exptl_crystal_description needle
_exptl_crystal_F_000 2476
_exptl_crystal_size_max 0.36
_exptl_crystal_size_mid 0.06
_exptl_crystal_size_min 0.03
_refine_diff_density_max 1.584
_refine_diff_density_min -2.851
_refine_diff_density_rms 0.224
_refine_ls_abs_structure_details
;
 Flack x determined using 3537 quotients [(I+)-(I-)]/[(I+)+(I-)]
 (Parsons, Flack and Wagner, Acta Cryst. B69 (2013) 249-259).
;
_refine_ls_abs_structure_Flack 0.009(8)
_refine_ls_extinction_method none
_refine_ls_goodness_of_fit_ref 1.041
_refine_ls_hydrogen_treatment constr
_refine_ls_matrix_type full
_refine_ls_number_parameters 586
_refine_ls_number_reflns 12809
_refine_ls_number_restraints 66
_refine_ls_restrained_S_all 1.040
_refine_ls_R_factor_all 0.0867
_refine_ls_R_factor_gt 0.0522
_refine_ls_shift/su_max 0.001
_refine_ls_shift/su_mean 0.000
_refine_ls_structure_factor_coef Fsqd
_refine_ls_weighting_details 'w=1/[\s^2^(Fo^2^)+(0.0383P)^2^+0.3764P] where P=(Fo^2^+2Fc^2^)/3'
_refine_ls_weighting_scheme calc
_refine_ls_wR_factor_gt 0.1002
_refine_ls_wR_factor_ref 0.1154
_reflns_Friedel_coverage 0.812
_reflns_Friedel_fraction_full 1.000
_reflns_Friedel_fraction_max 1.000
_reflns_number_gt 9739
_reflns_number_total 12809
_reflns_threshold_expression 'I > 2\s(I)'
_cod_data_source_file d0dt04070c2.cif
_cod_data_source_block 5908g
_cod_depositor_comments 'Adding full bibliography for 7706462--7706465.cif.'
_cod_database_code 7706465
_shelx_shelxl_version_number 2017/1
_shelx_space_group_comment
;
The symmetry employed for this shelxl refinement is uniquely defined
by the following loop, which should always be used as a source of
symmetry information in preference to the above space-group names.
They are only intended as comments.
;
_shelx_estimated_absorpt_t_max 0.878
_shelx_estimated_absorpt_t_min 0.298
_olex2_refinement_description
;
1. Fixed Uiso
 At 1.2 times of:
  All C(H) groups, All C(H,H) groups, All N(H) groups
 At 1.5 times of:
  All C(H,H,H) groups
2. Uiso/Uaniso restraints and constraints
Uanis(C27) \\sim Ueq, Uanis(C26) \\sim Ueq, Uanis(C28) \\sim Ueq, Uanis(C34)
\\sim Ueq, Uanis(C39) \\sim Ueq, Uanis(C8) \\sim Ueq: with sigma of 0.002 and
sigma for terminal atoms of 0.004
Uanis(C20) \\sim Ueq, Uanis(C15) \\sim Ueq: with sigma of 0.002 and sigma for
terminal atoms of 0.004
Uanis(C37) \\sim Ueq: with sigma of 0.002 and sigma for terminal atoms of 0.004
Uanis(C19) \\sim Ueq, Uanis(C36) \\sim Ueq: with sigma of 0.002 and sigma for
terminal atoms of 0.004
3.a Riding coordinates:
 N(H)
3.b Secondary CH2 refined with riding coordinates:
 C45(H45A,H45B)
3.c Aromatic/amide H refined with riding coordinates:
 C2(H2), C4(H4), C6(H6), C16(H16), C18(H18), C20(H20), C46(H46)
3.d Idealised Me refined as rotating group:
 C8(H8A,H8B,H8C), C9(H9A,H9B,H9C), C10(H10A,H10B,H10C), C12(H12A,H12B,H12C),
 C13(H13A,H13B,H13C), C14(H14A,H14B,H14C), C22(H22A,H22B,H22C), C23(H23A,H23B,
 H23C), C24(H24A,H24B,H24C), C26(H26A,H26B,H26C), C27(H27A,H27B,H27C), C28(H28A,
 H28B,H28C), C29(H29A,H29B,H29C), C31(H31A,H31B,H31C), C32(H32A,H32B,H32C),
 C33(H33A,H33B,H33C), C44(H44A,H44B,H44C), C47(H47A,H47B,H47C)
;
_olex2_submission_special_instructions 'No special instructions were received'

loop_
_space_group_symop_operation_xyz
'x, y, z'
'-x+1/2, -y, z+1/2'
'x+1/2, -y+1/2, -z'
'-x, y+1/2, -z+1/2'

loop_
_atom_site_label
_atom_site_type_symbol
_atom_site_fract_x
_atom_site_fract_y
_atom_site_fract_z
_atom_site_U_iso_or_equiv
_atom_site_adp_type
_atom_site_occupancy
_atom_site_site_symmetry_order
_atom_site_calc_flag
_atom_site_refinement_flags_posn
_atom_site_refinement_flags_adp
_atom_site_refinement_flags_occupancy
_atom_site_disorder_assembly
_atom_site_disorder_group
W1 W 0.93964(5) 0.38080(2) 0.38036(2) 0.01804(12) Uani 1 1 d . . . . .
W2 W 0.79211(5) 0.30697(2) 0.22028(2) 0.01923(13) Uani 1 1 d . . . . .
P1 P 0.7525(3) 0.37731(16) 0.30308(13) 0.0170(7) Uani 1 1 d . . . . .
P2 P 0.5513(4) 0.35875(14) 0.34545(13) 0.0167(7) Uani 1 1 d . . . . .
O1 O 1.1750(10) 0.3958(5) 0.4696(4) 0.033(3) Uani 1 1 d . . . . .
O2 O 1.1258(10) 0.4556(5) 0.2968(4) 0.032(3) Uani 1 1 d . . . . .
O3 O 0.8069(11) 0.4918(4) 0.4414(4) 0.033(2) Uani 1 1 d . . . . .
O4 O 0.8077(10) 0.2940(4) 0.4675(4) 0.034(3) Uani 1 1 d . . . . .
O5 O 1.0716(11) 0.2593(4) 0.3423(4) 0.033(2) Uani 1 1 d . . . . .
O6 O 0.8606(11) 0.2250(5) 0.1200(5) 0.040(3) Uani 1 1 d . . . . .
O7 O 1.1200(10) 0.3231(5) 0.2299(4) 0.043(3) Uani 1 1 d . . . . .
O8 O 0.8049(14) 0.4156(5) 0.1386(4) 0.047(3) Uani 1 1 d . . . . .
O9 O 0.4804(11) 0.2828(5) 0.1830(4) 0.042(3) Uani 1 1 d . . . . .
O10 O 0.7868(10) 0.1990(4) 0.3028(4) 0.031(2) Uani 1 1 d . . . . .
N N 0.5735(10) 0.2934(4) 0.3723(4) 0.018(2) Uani 1 1 d . . . . .
H H 0.635972 0.276036 0.352786 0.021 Uiso 1 1 d R . . . .
C1 C 0.7009(13) 0.4508(5) 0.2774(5) 0.020(3) Uani 1 1 d . . . . .
C2 C 0.5979(13) 0.4551(6) 0.2373(5) 0.020(3) Uani 1 1 d . . . . .
H2 H 0.554121 0.420297 0.224356 0.024 Uiso 1 1 calc R . . . .
C3 C 0.5579(14) 0.5086(6) 0.2161(5) 0.021(3) Uani 1 1 d . . . . .
C4 C 0.6276(15) 0.5585(6) 0.2339(5) 0.025(3) Uani 1 1 d . . . . .
H4 H 0.602492 0.595434 0.218564 0.030 Uiso 1 1 calc R . . . .
C5 C 0.7327(13) 0.5568(6) 0.2731(6) 0.021(3) Uani 1 1 d . . . . .
C6 C 0.7655(13) 0.5019(6) 0.2952(5) 0.018(3) Uani 1 1 d . . . . .
H6 H 0.834061 0.499497 0.323264 0.021 Uiso 1 1 calc R . . . .
C7 C 0.4379(16) 0.5138(6) 0.1730(5) 0.026(3) Uani 1 1 d . . . . .
C8 C 0.3698(18) 0.4547(7) 0.1599(7) 0.044(4) Uani 1 1 d . U . . .
H8A H 0.439236 0.428302 0.143566 0.066 Uiso 1 1 calc GR . . . .
H8B H 0.292696 0.460680 0.134120 0.066 Uiso 1 1 calc GR . . . .
H8C H 0.333641 0.437040 0.193701 0.066 Uiso 1 1 calc GR . . . .
C9 C 0.4981(19) 0.5379(7) 0.1192(7) 0.049(5) Uani 1 1 d . . . . .
H9A H 0.527168 0.578920 0.124356 0.073 Uiso 1 1 calc GR . . . .
H9B H 0.426566 0.535995 0.090526 0.073 Uiso 1 1 calc GR . . . .
H9C H 0.579041 0.514233 0.108244 0.073 Uiso 1 1 calc GR . . . .
C10 C 0.3256(16) 0.5569(8) 0.1961(6) 0.046(5) Uani 1 1 d . . . . .
H10A H 0.284186 0.540167 0.229291 0.069 Uiso 1 1 calc GR . . . .
H10B H 0.252392 0.562979 0.168585 0.069 Uiso 1 1 calc GR . . . .
H10C H 0.369477 0.594752 0.204836 0.069 Uiso 1 1 calc GR . . . .
C11 C 0.8131(14) 0.6125(6) 0.2900(5) 0.027(3) Uani 1 1 d . . . . .
C12 C 0.9046(16) 0.6308(7) 0.2416(6) 0.042(4) Uani 1 1 d . . . . .
H12A H 0.974510 0.600143 0.234557 0.063 Uiso 1 1 calc GR . . . .
H12B H 0.951942 0.667902 0.250130 0.063 Uiso 1 1 calc GR . . . .
H12C H 0.846129 0.635961 0.209016 0.063 Uiso 1 1 calc GR . . . .
C13 C 0.7109(17) 0.6633(7) 0.3016(6) 0.038(4) Uani 1 1 d . . . . .
H13A H 0.661238 0.673610 0.267839 0.057 Uiso 1 1 calc GR . . . .
H13B H 0.763104 0.697602 0.314749 0.057 Uiso 1 1 calc GR . . . .
H13C H 0.643437 0.651021 0.329487 0.057 Uiso 1 1 calc GR . . . .
C14 C 0.9014(19) 0.6040(7) 0.3404(7) 0.051(5) Uani 1 1 d . . . . .
H14A H 0.842680 0.589744 0.370441 0.076 Uiso 1 1 calc GR . . . .
H14B H 0.943919 0.641657 0.350753 0.076 Uiso 1 1 calc GR . . . .
H14C H 0.975031 0.575206 0.332758 0.076 Uiso 1 1 calc GR . . . .
C15 C 0.5131(13) 0.4116(6) 0.3977(5) 0.017(3) Uani 1 1 d . U . . .
C16 C 0.4581(12) 0.4672(5) 0.3836(5) 0.018(3) Uani 1 1 d . . . . .
H16 H 0.444408 0.477274 0.346254 0.021 Uiso 1 1 calc R . . . .
C17 C 0.4243(15) 0.5072(6) 0.4244(5) 0.023(3) Uani 1 1 d . . . . .
C18 C 0.4494(14) 0.4911(6) 0.4790(5) 0.021(3) Uani 1 1 d . . . . .
H18 H 0.427448 0.518655 0.506974 0.025 Uiso 1 1 calc R . . . .
C19 C 0.5050(13) 0.4369(6) 0.4941(5) 0.017(3) Uani 1 1 d . U . . .
C20 C 0.5352(12) 0.3982(5) 0.4522(4) 0.014(3) Uani 1 1 d . U . . .
H20 H 0.572890 0.360730 0.461235 0.017 Uiso 1 1 calc R . . . .
C21 C 0.3604(16) 0.5671(7) 0.4120(6) 0.031(4) Uani 1 1 d . . . . .
C22 C 0.3469(16) 0.5792(7) 0.3502(6) 0.032(4) Uani 1 1 d . . . . .
H22A H 0.309785 0.618978 0.344496 0.048 Uiso 1 1 calc GR . . . .
H22B H 0.283255 0.550391 0.333768 0.048 Uiso 1 1 calc GR . . . .
H22C H 0.438989 0.576033 0.332900 0.048 Uiso 1 1 calc GR . . . .
C23 C 0.4538(17) 0.6161(6) 0.4363(6) 0.038(4) Uani 1 1 d . . . . .
H23A H 0.460208 0.611103 0.476093 0.057 Uiso 1 1 calc GR . . . .
H23B H 0.412962 0.654673 0.428068 0.057 Uiso 1 1 calc GR . . . .
H23C H 0.547438 0.613653 0.420262 0.057 Uiso 1 1 calc GR . . . .
C24 C 0.2136(16) 0.5712(7) 0.4385(6) 0.037(4) Uani 1 1 d . . . . .
H24A H 0.222706 0.569716 0.478416 0.055 Uiso 1 1 calc GR . . . .
H24B H 0.156132 0.538091 0.426018 0.055 Uiso 1 1 calc GR . . . .
H24C H 0.169149 0.608293 0.427786 0.055 Uiso 1 1 calc GR . . . .
C25 C 0.5286(13) 0.4196(6) 0.5546(5) 0.022(3) Uani 1 1 d . . . . .
C26 C 0.683(2) 0.4038(10) 0.5620(8) 0.066(6) Uani 1 1 d . U . . .
H26A H 0.697845 0.362870 0.550889 0.099 Uiso 1 1 calc GR . . . .
H26B H 0.708623 0.408595 0.600535 0.099 Uiso 1 1 calc GR . . . .
H26C H 0.740090 0.429883 0.539327 0.099 Uiso 1 1 calc GR . . . .
C27 C 0.495(2) 0.4693(8) 0.5931(7) 0.053(5) Uani 1 1 d . U . . .
H27A H 0.551351 0.503766 0.583689 0.080 Uiso 1 1 calc GR . . . .
H27B H 0.515252 0.457211 0.630769 0.080 Uiso 1 1 calc GR . . . .
H27C H 0.395380 0.479277 0.589968 0.080 Uiso 1 1 calc GR . . . .
C28 C 0.439(2) 0.3666(8) 0.5690(7) 0.057(5) Uani 1 1 d . U . . .
H28A H 0.340632 0.375337 0.560688 0.086 Uiso 1 1 calc GR . . . .
H28B H 0.448283 0.357824 0.608091 0.086 Uiso 1 1 calc GR . . . .
H28C H 0.469051 0.332500 0.547514 0.086 Uiso 1 1 calc GR . . . .
C29 C 0.4012(12) 0.3609(6) 0.3006(5) 0.020(3) Uani 1 1 d . . . . .
H29A H 0.386499 0.401251 0.287780 0.031 Uiso 1 1 calc GR . . . .
H29B H 0.318327 0.347488 0.320615 0.031 Uiso 1 1 calc GR . . . .
H29C H 0.417481 0.334985 0.269169 0.031 Uiso 1 1 calc GR . . . .
C30 C 0.4707(13) 0.2474(5) 0.3893(5) 0.020(3) Uani 1 1 d . . . . .
C31 C 0.3500(13) 0.2757(6) 0.4211(5) 0.023(3) Uani 1 1 d . . . . .
H31A H 0.384775 0.290742 0.456146 0.035 Uiso 1 1 calc GR . . . .
H31B H 0.277255 0.246213 0.427822 0.035 Uiso 1 1 calc GR . . . .
H31C H 0.310916 0.308218 0.399672 0.035 Uiso 1 1 calc GR . . . .
C32 C 0.5481(15) 0.2046(6) 0.4250(5) 0.025(3) Uani 1 1 d . . . . .
H32A H 0.621335 0.185190 0.403540 0.038 Uiso 1 1 calc GR . . . .
H32B H 0.482907 0.174979 0.439038 0.038 Uiso 1 1 calc GR . . . .
H32C H 0.590722 0.225742 0.455737 0.038 Uiso 1 1 calc GR . . . .
C33 C 0.4128(13) 0.2150(6) 0.3386(5) 0.023(3) Uani 1 1 d . . . . .
H33A H 0.355524 0.242186 0.316965 0.034 Uiso 1 1 calc GR . . . .
H33B H 0.355490 0.181598 0.350377 0.034 Uiso 1 1 calc GR . . . .
H33C H 0.490682 0.200716 0.316170 0.034 Uiso 1 1 calc GR . . . .
C34 C 1.0910(15) 0.3905(7) 0.4362(5) 0.030(3) Uani 1 1 d . U . . .
C35 C 1.0553(15) 0.4295(6) 0.3266(5) 0.025(3) Uani 1 1 d . . . . .
C36 C 0.8518(14) 0.4533(6) 0.4177(5) 0.021(3) Uani 1 1 d . U . . .
C37 C 0.8479(14) 0.3265(6) 0.4354(5) 0.023(3) Uani 1 1 d . U . . .
C38 C 1.0243(13) 0.3050(7) 0.3531(5) 0.027(3) Uani 1 1 d . . . . .
C39 C 0.8354(15) 0.2541(7) 0.1581(6) 0.028(3) Uani 1 1 d . U . . .
C40 C 0.9999(14) 0.3179(6) 0.2293(5) 0.025(3) Uani 1 1 d . . . . .
C41 C 0.7977(16) 0.3756(7) 0.1689(5) 0.029(3) Uani 1 1 d . . . . .
C42 C 0.5878(14) 0.2918(7) 0.1988(5) 0.028(4) Uani 1 1 d . . . . .
C43 C 0.7884(14) 0.2387(6) 0.2725(5) 0.026(3) Uani 1 1 d . . . . .
O11 O 0.0801(13) 0.6646(5) 0.5502(4) 0.048(3) Uani 1 1 d . . . . .
C44 C -0.135(2) 0.6350(12) 0.5128(8) 0.081(8) Uani 1 1 d . . . . .
H44A H -0.159011 0.619746 0.549135 0.122 Uiso 1 1 calc GR . . . .
H44B H -0.091739 0.603629 0.491071 0.122 Uiso 1 1 calc GR . . . .
H44C H -0.219501 0.648934 0.494433 0.122 Uiso 1 1 calc GR . . . .
C45 C -0.035(2) 0.6842(10) 0.5187(8) 0.064(6) Uani 1 1 d . . . . .
H45A H -0.003448 0.697346 0.482160 0.077 Uiso 1 1 calc R . . . .
H45B H -0.081561 0.717772 0.537122 0.077 Uiso 1 1 calc R . . . .
C46 C 0.184(2) 0.7084(10) 0.5536(8) 0.069(7) Uani 1 1 d . . . . .
H46 H 0.180801 0.746628 0.537906 0.083 Uiso 1 1 calc R . . . .
C47 C 0.301(2) 0.6821(11) 0.5878(8) 0.081(8) Uani 1 1 d . . . . .
H47A H 0.271098 0.678806 0.625992 0.121 Uiso 1 1 calc GR . . . .
H47B H 0.383709 0.707595 0.585643 0.121 Uiso 1 1 calc GR . . . .
H47C H 0.324792 0.642935 0.573691 0.121 Uiso 1 1 calc GR . . . .

loop_
_atom_site_aniso_label
_atom_site_aniso_U_11
_atom_site_aniso_U_22
_atom_site_aniso_U_33
_atom_site_aniso_U_23
_atom_site_aniso_U_13
_atom_site_aniso_U_12
W1 0.0116(2) 0.0205(3) 0.0220(2) 0.0002(2) -0.0016(2) 0.0000(2)
W2 0.0157(3) 0.0204(3) 0.0216(3) -0.0014(2) 0.0011(2) -0.0008(2)
P1 0.0109(15) 0.0183(17) 0.0219(16) -0.0007(15) 0.0003(12) -0.0007(14)
P2 0.0115(16) 0.0176(16) 0.0210(16) 0.0012(13) -0.0010(14) -0.0006(14)
O1 0.018(5) 0.042(7) 0.038(6) -0.002(5) -0.011(4) 0.001(5)
O2 0.026(6) 0.031(6) 0.039(6) 0.011(5) 0.014(5) 0.000(5)
O3 0.027(6) 0.029(6) 0.044(6) -0.008(5) 0.006(5) -0.004(5)
O4 0.027(6) 0.041(7) 0.034(5) 0.017(5) -0.006(5) -0.002(5)
O5 0.029(6) 0.031(6) 0.038(6) -0.007(5) -0.005(5) 0.013(5)
O6 0.032(6) 0.041(7) 0.048(6) -0.016(6) 0.013(5) -0.003(5)
O7 0.016(5) 0.073(9) 0.039(6) -0.004(6) 0.005(5) -0.002(5)
O8 0.060(8) 0.041(7) 0.040(6) 0.016(5) 0.014(6) 0.004(7)
O9 0.024(6) 0.049(8) 0.051(7) -0.006(6) -0.006(5) -0.004(5)
O10 0.025(5) 0.025(5) 0.042(5) 0.006(5) 0.012(5) 0.002(5)
N 0.010(5) 0.018(6) 0.026(6) -0.002(4) -0.001(5) 0.002(4)
C1 0.016(6) 0.014(6) 0.029(6) -0.003(6) 0.002(6) 0.002(5)
C2 0.020(7) 0.015(7) 0.025(7) 0.002(5) 0.006(5) 0.002(5)
C3 0.020(6) 0.025(7) 0.019(6) -0.003(6) 0.000(6) 0.002(6)
C4 0.035(8) 0.014(7) 0.027(8) 0.002(5) -0.004(6) -0.002(6)
C5 0.013(6) 0.020(7) 0.031(7) -0.004(6) 0.001(6) -0.003(5)
C6 0.017(7) 0.015(6) 0.021(6) 0.005(5) -0.001(5) -0.001(5)
C7 0.024(7) 0.033(8) 0.022(7) 0.005(6) -0.011(6) -0.006(7)
C8 0.043(6) 0.041(6) 0.047(6) 0.004(5) -0.009(5) -0.001(5)
C9 0.062(12) 0.030(9) 0.055(10) 0.015(9) -0.009(10) -0.006(8)
C10 0.030(10) 0.067(13) 0.040(9) -0.003(9) -0.012(7) 0.014(9)
C11 0.024(7) 0.022(7) 0.036(8) 0.000(6) -0.003(6) -0.006(6)
C12 0.030(9) 0.033(10) 0.063(11) 0.004(8) 0.012(8) -0.011(7)
C13 0.035(9) 0.032(9) 0.047(9) -0.011(7) 0.001(8) 0.006(8)
C14 0.055(12) 0.026(9) 0.072(12) -0.002(8) -0.026(10) -0.004(8)
C15 0.017(3) 0.015(3) 0.018(3) -0.001(2) -0.001(2) -0.002(2)
C16 0.011(6) 0.019(6) 0.023(6) 0.006(5) 0.003(6) 0.001(5)
C17 0.018(7) 0.018(7) 0.031(7) -0.003(6) 0.001(6) -0.002(6)
C18 0.016(7) 0.027(7) 0.020(6) -0.010(5) 0.002(6) -0.002(6)
C19 0.016(3) 0.018(4) 0.018(3) -0.001(2) 0.000(2) -0.002(2)
C20 0.012(3) 0.016(3) 0.015(3) 0.002(2) -0.001(2) 0.000(2)
C21 0.024(8) 0.028(9) 0.042(9) -0.007(7) 0.002(7) 0.005(7)
C22 0.037(9) 0.024(8) 0.035(8) 0.000(7) -0.003(7) 0.010(7)
C23 0.049(10) 0.017(7) 0.048(9) -0.003(7) 0.003(8) 0.002(8)
C24 0.021(8) 0.041(10) 0.048(9) 0.003(7) -0.001(8) 0.015(8)
C25 0.012(7) 0.029(8) 0.025(7) -0.002(6) -0.009(5) 0.006(6)
C26 0.062(7) 0.075(7) 0.060(7) -0.001(5) -0.001(5) 0.006(5)
C27 0.060(7) 0.053(7) 0.047(6) -0.003(5) -0.001(5) 0.000(5)
C28 0.063(7) 0.060(7) 0.050(6) 0.002(5) -0.006(5) -0.004(5)
C29 0.007(6) 0.025(7) 0.029(7) 0.001(6) 0.005(5) 0.000(5)
C30 0.016(7) 0.014(6) 0.029(7) 0.006(5) 0.005(5) 0.000(5)
C31 0.014(7) 0.031(8) 0.026(7) 0.007(6) 0.003(6) -0.007(6)
C32 0.025(8) 0.017(7) 0.035(7) 0.005(6) -0.008(6) 0.006(6)
C33 0.009(7) 0.026(8) 0.032(7) 0.001(6) 0.000(5) -0.004(5)
C34 0.030(4) 0.030(4) 0.030(4) -0.001(3) 0.000(3) 0.000(3)
C35 0.014(7) 0.039(9) 0.023(7) -0.007(6) -0.006(6) -0.007(7)
C36 0.020(4) 0.021(4) 0.022(4) 0.000(3) -0.001(3) -0.003(3)
C37 0.022(4) 0.024(4) 0.024(4) 0.000(3) -0.003(3) 0.001(3)
C38 0.009(6) 0.040(9) 0.032(7) -0.008(7) -0.004(5) -0.007(7)
C39 0.028(4) 0.027(4) 0.030(4) 0.001(3) -0.001(3) 0.000(3)
C40 0.022(7) 0.034(9) 0.020(7) 0.004(6) 0.004(6) -0.001(6)
C41 0.030(8) 0.032(8) 0.024(7) -0.007(6) 0.007(6) 0.008(8)
C42 0.020(8) 0.045(10) 0.019(7) 0.007(6) -0.003(6) -0.003(7)
C43 0.017(7) 0.031(8) 0.029(7) -0.010(6) 0.006(6) -0.004(6)
O11 0.044(8) 0.055(8) 0.044(7) -0.002(6) 0.000(6) -0.007(7)
C44 0.053(14) 0.13(2) 0.063(13) 0.008(14) -0.006(11) -0.018(15)
C45 0.057(14) 0.070(15) 0.065(13) -0.013(11) -0.009(11) -0.007(12)
C46 0.067(15) 0.079(16) 0.062(12) 0.018(11) -0.014(11) -0.047(13)
C47 0.073(16) 0.11(2) 0.057(12) -0.004(13) -0.002(12) -0.048(16)

loop_
_atom_type_symbol
_atom_type_description
_atom_type_scat_dispersion_real
_atom_type_scat_dispersion_imag
_atom_type_scat_source
C C 0.0033 0.0016 'International Tables Vol C Tables 4.2.6.8 and 6.1.1.4'
H H 0.0000 0.0000 'International Tables Vol C Tables 4.2.6.8 and 6.1.1.4'
N N 0.0061 0.0033 'International Tables Vol C Tables 4.2.6.8 and 6.1.1.4'
O O 0.0106 0.0060 'International Tables Vol C Tables 4.2.6.8 and 6.1.1.4'
P P 0.1023 0.0942 'International Tables Vol C Tables 4.2.6.8 and 6.1.1.4'
W W -0.8490 6.8722 'International Tables Vol C Tables 4.2.6.8 and 6.1.1.4'

loop_
_geom_angle_atom_site_label_1
_geom_angle_atom_site_label_2
_geom_angle_atom_site_label_3
_geom_angle
_geom_angle_site_symmetry_1
_geom_angle_site_symmetry_3
_geom_angle_publ_flag
C34 W1 P1 174.4(4) . . ?
C34 W1 C35 89.2(5) . . ?
C34 W1 C36 84.6(6) . . ?
C34 W1 C37 85.9(6) . . ?
C34 W1 C38 91.6(5) . . ?
C35 W1 P1 85.6(4) . . ?
C35 W1 C36 94.2(5) . . ?
C36 W1 P1 93.7(4) . . ?
C37 W1 P1 99.5(4) . . ?
C37 W1 C35 172.6(6) . . ?
C37 W1 C36 90.9(5) . . ?
C38 W1 P1 90.6(4) . . ?
C38 W1 C35 91.9(6) . . ?
C38 W1 C36 172.8(5) . . ?
C38 W1 C37 82.7(6) . . ?
C39 W2 P1 176.3(4) . . ?
C39 W2 C40 87.3(6) . . ?
C39 W2 C41 89.2(6) . . ?
C39 W2 C42 84.3(6) . . ?
C39 W2 C43 91.3(5) . . ?
C40 W2 P1 89.0(4) . . ?
C40 W2 C42 171.0(5) . . ?
C41 W2 P1 90.8(4) . . ?
C41 W2 C40 87.0(6) . . ?
C41 W2 C42 89.8(6) . . ?
C41 W2 C43 179.2(6) . . ?
C42 W2 P1 99.4(4) . . ?
C43 W2 P1 88.7(4) . . ?
C43 W2 C40 92.4(6) . . ?
C43 W2 C42 90.9(6) . . ?
W1 P1 W2 118.78(12) . . ?
P2 P1 W1 105.28(14) . . ?
P2 P1 W2 111.76(16) . . ?
C1 P1 W1 113.7(4) . . ?
C1 P1 W2 109.2(4) . . ?
C1 P1 P2 95.6(4) . . ?
N P2 P1 104.2(4) . . ?
N P2 C15 110.4(6) . . ?
N P2 C29 111.7(6) . . ?
C15 P2 P1 112.4(4) . . ?
C15 P2 C29 104.6(6) . . ?
C29 P2 P1 113.6(4) . . ?
C30 N P2 131.3(8) . . ?
C2 C1 P1 119.4(10) . . ?
C6 C1 P1 122.0(10) . . ?
C6 C1 C2 118.6(12) . . ?
C3 C2 C1 121.6(12) . . ?
C2 C3 C4 118.1(12) . . ?
C2 C3 C7 121.7(12) . . ?
C4 C3 C7 120.2(12) . . ?
C3 C4 C5 122.9(13) . . ?
C4 C5 C6 117.0(12) . . ?
C4 C5 C11 121.8(12) . . ?
C6 C5 C11 121.2(12) . . ?
C1 C6 C5 121.7(12) . . ?
C8 C7 C3 112.9(12) . . ?
C8 C7 C9 107.1(12) . . ?
C8 C7 C10 109.5(14) . . ?
C9 C7 C3 109.2(12) . . ?
C9 C7 C10 110.1(13) . . ?
C10 C7 C3 108.1(11) . . ?
C5 C11 C13 110.4(11) . . ?
C12 C11 C5 107.6(11) . . ?
C12 C11 C13 107.6(12) . . ?
C14 C11 C5 113.4(12) . . ?
C14 C11 C12 110.2(13) . . ?
C14 C11 C13 107.6(12) . . ?
C16 C15 P2 120.2(9) . . ?
C20 C15 P2 120.6(10) . . ?
C20 C15 C16 119.3(11) . . ?
C17 C16 C15 119.9(12) . . ?
C16 C17 C18 118.3(12) . . ?
C16 C17 C21 122.4(12) . . ?
C18 C17 C21 119.3(12) . . ?
C19 C18 C17 123.2(12) . . ?
C18 C19 C25 122.3(11) . . ?
C20 C19 C18 116.6(11) . . ?
C20 C19 C25 121.1(12) . . ?
C19 C20 C15 122.8(12) . . ?
C17 C21 C22 112.9(12) . . ?
C17 C21 C23 109.6(12) . . ?
C17 C21 C24 109.5(13) . . ?
C22 C21 C23 107.3(13) . . ?
C22 C21 C24 108.8(13) . . ?
C23 C21 C24 108.7(12) . . ?
C26 C25 C19 108.3(12) . . ?
C27 C25 C19 112.0(12) . . ?
C27 C25 C26 108.0(13) . . ?
C27 C25 C28 109.1(13) . . ?
C28 C25 C19 109.9(11) . . ?
C28 C25 C26 109.5(14) . . ?
N C30 C31 110.1(10) . . ?
N C30 C32 106.8(10) . . ?
N C30 C33 110.2(10) . . ?
C31 C30 C33 109.6(10) . . ?
C32 C30 C31 110.4(11) . . ?
C32 C30 C33 109.6(11) . . ?
O1 C34 W1 177.9(12) . . ?
O2 C35 W1 177.0(13) . . ?
O3 C36 W1 175.5(12) . . ?
O4 C37 W1 173.9(12) . . ?
O5 C38 W1 173.6(12) . . ?
O6 C39 W2 177.0(13) . . ?
O7 C40 W2 174.3(12) . . ?
O8 C41 W2 178.1(14) . . ?
O9 C42 W2 174.4(12) . . ?
O10 C43 W2 179.8(14) . . ?
C46 O11 C45 111.2(15) . . ?
O11 C45 C44 108.6(18) . . ?
O11 C46 C47 106.0(17) . . ?

loop_
_geom_bond_atom_site_label_1
_geom_bond_atom_site_label_2
_geom_bond_distance
_geom_bond_site_symmetry_2
_geom_bond_publ_flag
W1 P1 2.604(3) . ?
W1 C34 2.002(14) . ?
W1 C35 2.043(14) . ?
W1 C36 2.061(14) . ?
W1 C37 2.026(14) . ?
W1 C38 2.016(16) . ?
W2 P1 2.606(3) . ?
W2 C39 1.980(15) . ?
W2 C40 2.016(14) . ?
W2 C41 2.003(15) . ?
W2 C42 2.054(14) . ?
W2 C43 2.008(15) . ?
P1 P2 2.226(5) . ?
P1 C1 1.851(13) . ?
P2 N 1.638(10) . ?
P2 C15 1.790(13) . ?
P2 C29 1.807(12) . ?
O1 C34 1.151(15) . ?
O2 C35 1.156(16) . ?
O3 C36 1.135(15) . ?
O4 C37 1.143(15) . ?
O5 C38 1.163(17) . ?
O6 C39 1.167(16) . ?
O7 C40 1.156(15) . ?
O8 C41 1.174(16) . ?
O9 C42 1.118(16) . ?
O10 C43 1.168(16) . ?
N C30 1.494(15) . ?
C1 C2 1.392(18) . ?
C1 C6 1.386(17) . ?
C2 C3 1.376(17) . ?
C3 C4 1.384(18) . ?
C3 C7 1.562(18) . ?
C4 C5 1.389(18) . ?
C5 C6 1.396(17) . ?
C5 C11 1.537(17) . ?
C7 C8 1.53(2) . ?
C7 C9 1.54(2) . ?
C7 C10 1.56(2) . ?
C11 C12 1.530(18) . ?
C11 C13 1.54(2) . ?
C11 C14 1.505(19) . ?
C15 C16 1.412(17) . ?
C15 C20 1.383(16) . ?
C16 C17 1.386(17) . ?
C17 C18 1.403(17) . ?
C17 C21 1.52(2) . ?
C18 C19 1.393(18) . ?
C19 C20 1.380(16) . ?
C19 C25 1.546(17) . ?
C21 C22 1.541(19) . ?
C21 C23 1.55(2) . ?
C21 C24 1.55(2) . ?
C25 C26 1.53(2) . ?
C25 C27 1.51(2) . ?
C25 C28 1.52(2) . ?
C30 C31 1.533(17) . ?
C30 C32 1.501(17) . ?
C30 C33 1.544(17) . ?
O11 C45 1.42(2) . ?
O11 C46 1.41(2) . ?
C44 C45 1.47(3) . ?
C46 C47 1.52(3) . ?
